data_7130927
loop_
_publ_author_name
'Pu, Liang-Yuan'
'Zhang, Yu-Jiao'
'Liu, Wei'
'Teng, Fan'

_publ_section_title
;
 Chiral phosphoric acid-catalyzed dual ring formation for enantioselective
 construction of N--N axially chiral 3,3&#x2019;-bisquinazolinones
;
_journal_name_full 'Chemical Communications'
_journal_paper_doi 10.1039/D2CC05172A
_journal_year 2022
_chemical_absolute_configuration ad
_chemical_formula_moiety 'C28 H16 F2 N4 O2'
_chemical_formula_sum 'C28 H16 F2 N4 O2'
_chemical_formula_weight 478.45
_space_group_crystal_system orthorhombic
_space_group_IT_number 19
_space_group_name_Hall 'P 2ac 2ab'
_space_group_name_H-M_alt 'P 21 21 21'
_atom_sites_solution_hydrogens geom
_atom_sites_solution_primary dual
_audit_creation_date 2022-07-10
_audit_creation_method
;
Olex2 1.5
(compiled 2022.04.07 svn.rca3783a0 for OlexSys, GUI svn.r6498)
;
_audit_update_record
;
2022-08-31 deposited with the CCDC.	2022-10-27 downloaded from the CCDC.
;
_cell_angle_alpha 90
_cell_angle_beta 90
_cell_angle_gamma 90
_cell_formula_units_Z 8
_cell_length_a 8.9059(2)
_cell_length_b 13.4075(4)
_cell_length_c 37.5682(10)
_cell_measurement_reflns_used 9696
_cell_measurement_temperature 300.00
_cell_measurement_theta_max 68.288
_cell_measurement_theta_min 2.352
_cell_volume 4485.9(2)
_computing_cell_refinement 'SAINT v8.37A (Bruker, 2015)'
_computing_data_collection 'Bruker D8 Venture diffractrometer'
_computing_data_reduction 'SAINT v8.37A (Bruker, 2015)'
_computing_molecular_graphics 'Olex2 1.5 (Dolomanov et al., 2009)'
_computing_publication_material 'Olex2 1.5 (Dolomanov et al., 2009)'
_computing_structure_refinement 'SHELXL 2019/2 (Sheldrick, 2015)'
_computing_structure_solution 'SHELXT 2014/5 (Sheldrick, 2014)'
_diffrn_ambient_temperature 300.00
_diffrn_detector 'CCD area detector'
_diffrn_measured_fraction_theta_full 1.000
_diffrn_measured_fraction_theta_max 0.999
_diffrn_measurement_device 'three-circle diffractometer'
_diffrn_measurement_device_type 'Bruker APEX-II CCD'
_diffrn_measurement_method 'phi and omega scans'
_diffrn_radiation_monochromator graphite
_diffrn_radiation_probe x-ray
_diffrn_radiation_type CuK\a
_diffrn_radiation_wavelength 1.54178
_diffrn_reflns_av_R_equivalents 0.0396
_diffrn_reflns_av_unetI/netI 0.0094
_diffrn_reflns_Laue_measured_fraction_full 1.000
_diffrn_reflns_Laue_measured_fraction_max 0.999
_diffrn_reflns_limit_h_max 10
_diffrn_reflns_limit_h_min -10
_diffrn_reflns_limit_k_max 16
_diffrn_reflns_limit_k_min -15
_diffrn_reflns_limit_l_max 45
_diffrn_reflns_limit_l_min -45
_diffrn_reflns_number 305524
_diffrn_reflns_point_group_measured_fraction_full 1.000
_diffrn_reflns_point_group_measured_fraction_max 0.998
_diffrn_reflns_theta_full 67.679
_diffrn_reflns_theta_max 68.386
_diffrn_reflns_theta_min 2.352
_diffrn_source 'sealed X-ray tube'
_diffrn_source_current 1.0
_diffrn_source_power 0.05
_diffrn_source_target Mo
_diffrn_source_voltage 50.0
_diffrn_standards_number 0
_exptl_absorpt_coefficient_mu 0.860
_exptl_absorpt_correction_T_max 0.7531
_exptl_absorpt_correction_T_min 0.5983
_exptl_absorpt_correction_type multi-scan
_exptl_absorpt_process_details
;
SADABS-2016/2 (Bruker,2016/2) was used for absorption correction.
wR2(int) was 0.1403 before and 0.0545 after correction.
The Ratio of minimum to maximum transmission is 0.7944.
The \l/2 correction factor is Not present.
;
_exptl_crystal_colour 'clear light colourless'
_exptl_crystal_colour_lustre clear
_exptl_crystal_colour_modifier light
_exptl_crystal_colour_primary colourless
_exptl_crystal_density_diffrn 1.417
_exptl_crystal_description block
_exptl_crystal_F_000 1968
_exptl_crystal_size_max 0.21
_exptl_crystal_size_mid 0.2
_exptl_crystal_size_min 0.19
_refine_diff_density_max 0.107
_refine_diff_density_min -0.164
_refine_diff_density_rms 0.032
_refine_ls_abs_structure_details
;
 Flack x determined using 3460 quotients [(I+)-(I-)]/[(I+)+(I-)]
 (Parsons, Flack and Wagner, Acta Cryst. B69 (2013) 249-259).
;
_refine_ls_abs_structure_Flack 0.03(2)
_refine_ls_extinction_method none
_refine_ls_goodness_of_fit_ref 1.082
_refine_ls_hydrogen_treatment constr
_refine_ls_matrix_type full
_refine_ls_number_parameters 659
_refine_ls_number_reflns 8242
_refine_ls_number_restraints 0
_refine_ls_restrained_S_all 1.082
_refine_ls_R_factor_all 0.0297
_refine_ls_R_factor_gt 0.0293
_refine_ls_shift/su_max 0.001
_refine_ls_shift/su_mean 0.000
_refine_ls_structure_factor_coef Fsqd
_refine_ls_weighting_details 'w=1/[\s^2^(Fo^2^)+(0.0384P)^2^+0.5971P] where P=(Fo^2^+2Fc^2^)/3'
_refine_ls_weighting_scheme calc
_refine_ls_wR_factor_gt 0.0764
_refine_ls_wR_factor_ref 0.0769
_reflns_Friedel_coverage 0.772
_reflns_Friedel_fraction_full 1.000
_reflns_Friedel_fraction_max 0.997
_reflns_number_gt 8121
_reflns_number_total 8242
_reflns_threshold_expression 'I > 2\s(I)'
_cod_data_source_file d2cc05172a2.cif
_cod_data_source_block cu_20220709g_0m_a
_cod_database_code 7130927
_shelx_shelxl_version_number 2019/2
_shelx_space_group_comment
;
The symmetry employed for this shelxl refinement is uniquely defined
by the following loop, which should always be used as a source of
symmetry information in preference to the above space-group names.
They are only intended as comments.
;
_shelx_estimated_absorpt_t_max 0.854
_shelx_estimated_absorpt_t_min 0.840
_olex2_refinement_description
;
1. Fixed Uiso
 At 1.2 times of:
  All C(H) groups
2. Others
 Sof(F1A)=Sof(H10)=1-FVAR(1)
 Sof(F1)=Sof(H14)=FVAR(1)
3.a Aromatic/amide H refined with riding coordinates:
 C3(H3), C4(H4), C5(H5), C6(H6), C10(H10), C11(H11), C12(H12), C13(H13),
 C14(H14), C17(H17), C18(H18), C19(H19), C20(H20), C25(H25), C26(H26), C27(H27),
  C28(H28), C31(H31), C32(H32), C33(H33), C34(H34), C39(H39), C40(H40),
 C41(H41), C42(H42), C45(H45), C46(H46), C47(H47), C48(H48), C53(H53), C54(H54),
  C55(H55), C56(H56)
;
_olex2_submission_special_instructions 'No special instructions were received'

loop_
_space_group_symop_operation_xyz
'x, y, z'
'-x+1/2, -y, z+1/2'
'-x, y+1/2, -z+1/2'
'x+1/2, -y+1/2, -z'

loop_
_atom_site_label
_atom_site_type_symbol
_atom_site_fract_x
_atom_site_fract_y
_atom_site_fract_z
_atom_site_U_iso_or_equiv
_atom_site_adp_type
_atom_site_occupancy
_atom_site_site_symmetry_order
_atom_site_calc_flag
_atom_site_refinement_flags_posn
_atom_site_refinement_flags_adp
_atom_site_refinement_flags_occupancy
_atom_site_disorder_assembly
_atom_site_disorder_group
F1 F 0.3882(2) 0.25765(14) 0.62243(5) 0.0775(7) Uani 0.776(4) 1 d . . P A 1
F1A F 0.1175(9) 0.4601(5) 0.54745(19) 0.080(3) Uani 0.224(4) 1 d . . P A 2
F2 F 0.5714(2) 0.30172(12) 0.54332(5) 0.0865(5) Uani 1 1 d . . . . .
O1 O 0.49813(19) 0.66962(11) 0.61776(4) 0.0582(4) Uani 1 1 d . . . . .
O2 O 0.1977(2) 0.64954(15) 0.57071(5) 0.0775(5) Uani 1 1 d . . . . .
N1 N 0.2161(2) 0.44097(13) 0.64343(4) 0.0474(4) Uani 1 1 d . . . . .
N2 N 0.37546(19) 0.52609(12) 0.60374(4) 0.0441(4) Uani 1 1 d . . . . .
N3 N 0.40092(19) 0.54692(12) 0.56790(4) 0.0451(4) Uani 1 1 d . . . . .
N4 N 0.5437(2) 0.52099(16) 0.51642(5) 0.0589(5) Uani 1 1 d . . . . .
C1 C 0.4157(2) 0.60300(15) 0.62757(5) 0.0442(4) Uani 1 1 d . . . . .
C2 C 0.3472(2) 0.59252(15) 0.66252(5) 0.0431(4) Uani 1 1 d . . . . .
C3 C 0.3750(3) 0.66304(16) 0.68901(5) 0.0519(5) Uani 1 1 d . . . . .
H3 H 0.445448 0.713179 0.685351 0.062 Uiso 1 1 calc R U . . .
C4 C 0.2971(3) 0.65781(17) 0.72063(5) 0.0598(6) Uani 1 1 d . . . . .
H4 H 0.315610 0.704389 0.738439 0.072 Uiso 1 1 calc R U . . .
C5 C 0.1918(3) 0.58377(18) 0.72603(5) 0.0626(6) Uani 1 1 d . . . . .
H5 H 0.138223 0.582033 0.747272 0.075 Uiso 1 1 calc R U . . .
C6 C 0.1648(3) 0.51278(17) 0.70054(5) 0.0542(5) Uani 1 1 d . . . . .
H6 H 0.094471 0.462832 0.704619 0.065 Uiso 1 1 calc R U . . .
C7 C 0.2436(2) 0.51586(15) 0.66842(5) 0.0446(4) Uani 1 1 d . . . . .
C8 C 0.2774(2) 0.44782(15) 0.61277(5) 0.0431(4) Uani 1 1 d . . . . .
C9 C 0.2515(2) 0.36631(16) 0.58669(5) 0.0484(5) Uani 1 1 d . . . . .
C10 C 0.3018(3) 0.27123(17) 0.59457(6) 0.0594(5) Uani 1 1 d . . . . .
H10 H 0.360597 0.261722 0.614742 0.071 Uiso 0.224(4) 1 calc R U P A 2
C11 C 0.2675(3) 0.18997(19) 0.57351(8) 0.0756(7) Uani 1 1 d . . . . .
H11 H 0.301496 0.126628 0.579585 0.091 Uiso 1 1 calc R U . . .
C12 C 0.1827(4) 0.2042(2) 0.54354(7) 0.0781(8) Uani 1 1 d . . . . .
H12 H 0.160055 0.150200 0.528949 0.094 Uiso 1 1 calc R U . . .
C13 C 0.1308(4) 0.2978(2) 0.53484(6) 0.0749(8) Uani 1 1 d . . . . .
H13 H 0.072956 0.306928 0.514489 0.090 Uiso 1 1 calc R U . . .
C14 C 0.1646(3) 0.37766(19) 0.55629(6) 0.0603(6) Uani 1 1 d . . . . .
H14 H 0.128661 0.440592 0.550312 0.072 Uiso 0.776(4) 1 calc R U P A 1
C15 C 0.2978(3) 0.61452(16) 0.55272(6) 0.0533(5) Uani 1 1 d . . . . .
C16 C 0.3245(3) 0.63149(16) 0.51500(6) 0.0567(5) Uani 1 1 d . . . . .
C17 C 0.2303(4) 0.69481(19) 0.49566(7) 0.0760(8) Uani 1 1 d . . . . .
H17 H 0.152759 0.728773 0.506976 0.091 Uiso 1 1 calc R U . . .
C18 C 0.2535(5) 0.7063(2) 0.45971(8) 0.0920(11) Uani 1 1 d . . . . .
H18 H 0.193650 0.749961 0.446725 0.110 Uiso 1 1 calc R U . . .
C19 C 0.3664(4) 0.6529(3) 0.44279(7) 0.0901(10) Uani 1 1 d . . . . .
H19 H 0.378650 0.659188 0.418309 0.108 Uiso 1 1 calc R U . . .
C20 C 0.4590(4) 0.5915(3) 0.46133(6) 0.0790(8) Uani 1 1 d . . . . .
H20 H 0.534563 0.556876 0.449546 0.095 Uiso 1 1 calc R U . . .
C21 C 0.4412(3) 0.58034(18) 0.49809(6) 0.0576(6) Uani 1 1 d . . . . .
C22 C 0.5242(2) 0.50755(15) 0.54987(5) 0.0469(4) Uani 1 1 d . . . . .
C23 C 0.6376(2) 0.45197(16) 0.57084(5) 0.0494(5) Uani 1 1 d . . . . .
C24 C 0.6608(3) 0.35097(17) 0.56643(6) 0.0588(5) Uani 1 1 d . . . . .
C25 C 0.7718(3) 0.3000(2) 0.58474(8) 0.0738(7) Uani 1 1 d . . . . .
H25 H 0.783921 0.231643 0.581609 0.089 Uiso 1 1 calc R U . . .
C26 C 0.8634(3) 0.3513(2) 0.60748(7) 0.0710(7) Uani 1 1 d . . . . .
H26 H 0.938382 0.317831 0.619876 0.085 Uiso 1 1 calc R U . . .
C27 C 0.8452(3) 0.4516(2) 0.61205(7) 0.0671(6) Uani 1 1 d . . . . .
H27 H 0.908895 0.486313 0.627273 0.080 Uiso 1 1 calc R U . . .
C28 C 0.7329(3) 0.50180(19) 0.59424(6) 0.0602(5) Uani 1 1 d . . . . .
H28 H 0.720586 0.569914 0.597909 0.072 Uiso 1 1 calc R U . . .
F3 F 0.52274(17) 0.48751(13) 0.37666(4) 0.0815(4) Uani 1 1 d . . . . .
F4 F 0.47892(16) 0.56626(13) 0.27830(4) 0.0805(4) Uani 1 1 d . . . . .
O3 O -0.08690(17) 0.61659(12) 0.34561(4) 0.0614(4) Uani 1 1 d . . . . .
O4 O -0.05625(19) 0.40115(13) 0.30719(5) 0.0669(4) Uani 1 1 d . . . . .
N5 N 0.2132(2) 0.44111(13) 0.39770(4) 0.0479(4) Uani 1 1 d . . . . .
N6 N 0.11906(17) 0.51644(12) 0.34608(4) 0.0442(4) Uani 1 1 d . . . . .
N7 N 0.11677(18) 0.52629(13) 0.30896(4) 0.0449(4) Uani 1 1 d . . . . .
N8 N 0.1496(2) 0.64283(14) 0.26260(5) 0.0516(4) Uani 1 1 d . . . . .
C29 C -0.0009(2) 0.56674(15) 0.36317(6) 0.0474(4) Uani 1 1 d . . . . .
C30 C -0.0057(2) 0.55086(15) 0.40130(6) 0.0479(4) Uani 1 1 d . . . . .
C31 C -0.1179(3) 0.59643(18) 0.42200(7) 0.0609(6) Uani 1 1 d . . . . .
H31 H -0.187009 0.639441 0.411560 0.073 Uiso 1 1 calc R U . . .
C32 C -0.1242(3) 0.5767(2) 0.45773(7) 0.0696(7) Uani 1 1 d . . . . .
H32 H -0.198492 0.606079 0.471593 0.083 Uiso 1 1 calc R U . . .
C33 C -0.0209(3) 0.5134(2) 0.47336(6) 0.0677(6) Uani 1 1 d . . . . .
H33 H -0.027186 0.500452 0.497632 0.081 Uiso 1 1 calc R U . . .
C34 C 0.0907(3) 0.46941(18) 0.45369(6) 0.0590(5) Uani 1 1 d . . . . .
H34 H 0.160007 0.427552 0.464628 0.071 Uiso 1 1 calc R U . . .
C35 C 0.0998(2) 0.48780(15) 0.41709(6) 0.0477(4) Uani 1 1 d . . . . .
C36 C 0.2193(2) 0.45431(14) 0.36402(5) 0.0432(4) Uani 1 1 d . . . . .
C37 C 0.3386(2) 0.40201(16) 0.34352(5) 0.0470(4) Uani 1 1 d . . . . .
C38 C 0.4875(3) 0.41868(19) 0.35178(6) 0.0587(5) Uani 1 1 d . . . . .
C39 C 0.6028(3) 0.3681(2) 0.33528(8) 0.0752(8) Uani 1 1 d . . . . .
H39 H 0.702320 0.381567 0.341024 0.090 Uiso 1 1 calc R U . . .
C40 C 0.5676(3) 0.2969(2) 0.31007(8) 0.0770(8) Uani 1 1 d . . . . .
H40 H 0.644104 0.262552 0.298519 0.092 Uiso 1 1 calc R U . . .
C41 C 0.4210(3) 0.2766(2) 0.30192(7) 0.0680(7) Uani 1 1 d . . . . .
H41 H 0.398385 0.227272 0.285350 0.082 Uiso 1 1 calc R U . . .
C42 C 0.3059(3) 0.32911(17) 0.31827(6) 0.0550(5) Uani 1 1 d . . . . .
H42 H 0.206597 0.315614 0.312348 0.066 Uiso 1 1 calc R U . . .
C43 C -0.0008(2) 0.47249(17) 0.29222(6) 0.0513(5) Uani 1 1 d . . . . .
C44 C -0.0416(2) 0.51226(18) 0.25747(6) 0.0544(5) Uani 1 1 d . . . . .
C45 C -0.1580(3) 0.4676(2) 0.23789(7) 0.0723(7) Uani 1 1 d . . . . .
H45 H -0.208315 0.412252 0.246822 0.087 Uiso 1 1 calc R U . . .
C46 C -0.1964(3) 0.5069(3) 0.20534(8) 0.0834(9) Uani 1 1 d . . . . .
H46 H -0.273052 0.477759 0.192136 0.100 Uiso 1 1 calc R U . . .
C47 C -0.1214(4) 0.5897(3) 0.19203(7) 0.0792(8) Uani 1 1 d . . . . .
H47 H -0.148047 0.615078 0.169868 0.095 Uiso 1 1 calc R U . . .
C48 C -0.0090(3) 0.6346(2) 0.21101(6) 0.0671(6) Uani 1 1 d . . . . .
H48 H 0.039594 0.690433 0.201922 0.080 Uiso 1 1 calc R U . . .
C49 C 0.0322(2) 0.59593(17) 0.24419(5) 0.0521(5) Uani 1 1 d . . . . .
C50 C 0.1839(2) 0.61035(15) 0.29353(5) 0.0437(4) Uani 1 1 d . . . . .
C51 C 0.3101(2) 0.65683(15) 0.31358(5) 0.0438(4) Uani 1 1 d . . . . .
C52 C 0.4561(2) 0.63188(17) 0.30509(6) 0.0521(5) Uani 1 1 d . . . . .
C53 C 0.5779(3) 0.6690(2) 0.32273(7) 0.0647(6) Uani 1 1 d . . . . .
H53 H 0.674601 0.649326 0.316602 0.078 Uiso 1 1 calc R U . . .
C54 C 0.5539(3) 0.7362(2) 0.34982(7) 0.0654(6) Uani 1 1 d . . . . .
H54 H 0.635040 0.761664 0.362447 0.078 Uiso 1 1 calc R U . . .
C55 C 0.4108(3) 0.76571(18) 0.35829(6) 0.0627(6) Uani 1 1 d . . . . .
H55 H 0.395815 0.812939 0.376064 0.075 Uiso 1 1 calc R U . . .
C56 C 0.2888(3) 0.72579(17) 0.34059(6) 0.0562(5) Uani 1 1 d . . . . .
H56 H 0.192118 0.745263 0.346830 0.067 Uiso 1 1 calc R U . . .

loop_
_atom_site_aniso_label
_atom_site_aniso_U_11
_atom_site_aniso_U_22
_atom_site_aniso_U_33
_atom_site_aniso_U_23
_atom_site_aniso_U_13
_atom_site_aniso_U_12
F1 0.0846(14) 0.0660(11) 0.0819(13) 0.0039(9) -0.0199(11) 0.0142(10)
F1A 0.095(5) 0.068(4) 0.078(4) 0.008(3) -0.038(4) -0.004(4)
F2 0.0934(12) 0.0697(9) 0.0962(11) -0.0263(8) 0.0061(10) -0.0126(9)
O1 0.0626(9) 0.0562(8) 0.0557(8) -0.0048(7) 0.0099(7) -0.0127(8)
O2 0.0803(12) 0.0872(12) 0.0650(10) -0.0024(9) 0.0008(9) 0.0333(11)
N1 0.0497(9) 0.0508(9) 0.0418(8) 0.0000(7) 0.0041(7) -0.0019(8)
N2 0.0477(9) 0.0480(8) 0.0366(7) -0.0007(6) 0.0048(6) -0.0009(7)
N3 0.0514(9) 0.0472(8) 0.0369(7) 0.0009(6) 0.0034(7) -0.0004(7)
N4 0.0567(10) 0.0783(12) 0.0417(9) -0.0010(8) 0.0059(8) -0.0080(10)
C1 0.0417(10) 0.0454(10) 0.0455(10) -0.0009(8) 0.0003(8) 0.0029(9)
C2 0.0435(10) 0.0470(10) 0.0387(9) 0.0018(8) -0.0032(8) 0.0073(8)
C3 0.0600(12) 0.0501(11) 0.0454(10) -0.0008(9) -0.0060(9) -0.0003(10)
C4 0.0840(16) 0.0572(12) 0.0383(10) -0.0046(9) -0.0041(11) 0.0041(12)
C5 0.0847(17) 0.0648(14) 0.0383(10) 0.0016(9) 0.0112(11) 0.0046(13)
C6 0.0620(13) 0.0575(12) 0.0431(10) 0.0040(9) 0.0083(9) -0.0008(10)
C7 0.0468(10) 0.0477(10) 0.0393(9) 0.0015(8) -0.0017(8) 0.0055(8)
C8 0.0424(10) 0.0459(10) 0.0410(9) 0.0008(8) 0.0003(8) 0.0022(8)
C9 0.0513(11) 0.0480(10) 0.0459(10) -0.0032(8) 0.0093(9) -0.0040(9)
C10 0.0606(13) 0.0541(12) 0.0635(13) -0.0030(10) 0.0054(11) 0.0012(11)
C11 0.091(2) 0.0486(12) 0.0875(18) -0.0085(12) 0.0142(16) 0.0014(13)
C12 0.105(2) 0.0633(15) 0.0662(15) -0.0219(12) 0.0100(16) -0.0166(15)
C13 0.104(2) 0.0738(16) 0.0475(12) -0.0072(11) -0.0022(13) -0.0202(16)
C14 0.0750(15) 0.0589(13) 0.0470(11) -0.0032(10) 0.0004(11) -0.0098(12)
C15 0.0621(13) 0.0464(11) 0.0513(11) -0.0020(9) -0.0038(10) 0.0027(10)
C16 0.0728(15) 0.0481(11) 0.0492(11) 0.0044(9) -0.0118(11) -0.0131(10)
C17 0.105(2) 0.0522(12) 0.0711(15) 0.0068(11) -0.0257(15) -0.0055(14)
C18 0.132(3) 0.0711(17) 0.0727(17) 0.0285(15) -0.039(2) -0.0240(19)
C19 0.113(3) 0.105(2) 0.0527(14) 0.0249(16) -0.0142(16) -0.036(2)
C20 0.0813(18) 0.109(2) 0.0462(12) 0.0107(13) -0.0022(12) -0.0264(17)
C21 0.0612(13) 0.0668(13) 0.0448(10) 0.0058(10) -0.0018(10) -0.0196(11)
C22 0.0478(10) 0.0494(11) 0.0434(10) -0.0040(8) 0.0050(8) -0.0074(9)
C23 0.0504(11) 0.0537(11) 0.0442(10) -0.0011(9) 0.0099(9) 0.0005(9)
C24 0.0611(13) 0.0546(12) 0.0607(12) -0.0061(10) 0.0156(11) -0.0072(10)
C25 0.0752(17) 0.0534(13) 0.0928(18) 0.0159(13) 0.0250(15) 0.0067(13)
C26 0.0581(14) 0.0811(17) 0.0739(16) 0.0228(14) 0.0114(12) 0.0107(13)
C27 0.0545(13) 0.0829(17) 0.0637(14) 0.0005(13) -0.0025(11) 0.0072(12)
C28 0.0536(12) 0.0605(13) 0.0665(13) -0.0073(11) -0.0028(10) 0.0051(10)
F3 0.0533(8) 0.0974(11) 0.0939(10) -0.0082(9) -0.0081(7) -0.0101(8)
F4 0.0517(8) 0.1009(11) 0.0889(10) -0.0357(9) 0.0079(7) 0.0015(8)
O3 0.0470(8) 0.0654(9) 0.0718(10) 0.0100(8) -0.0053(7) 0.0140(7)
O4 0.0515(9) 0.0673(10) 0.0820(11) 0.0082(9) -0.0075(8) -0.0155(8)
N5 0.0449(9) 0.0493(9) 0.0495(9) 0.0076(7) 0.0000(7) 0.0039(8)
N6 0.0355(7) 0.0492(9) 0.0479(8) 0.0092(7) -0.0029(6) 0.0010(7)
N7 0.0351(8) 0.0520(9) 0.0477(8) 0.0066(7) -0.0051(7) -0.0016(7)
N8 0.0458(9) 0.0601(10) 0.0490(9) 0.0072(8) -0.0078(7) 0.0031(8)
C29 0.0349(9) 0.0443(10) 0.0631(12) 0.0053(9) -0.0020(9) 0.0009(8)
C30 0.0404(10) 0.0463(10) 0.0570(11) -0.0009(9) 0.0004(9) -0.0026(8)
C31 0.0489(12) 0.0606(13) 0.0733(15) -0.0051(11) 0.0035(11) 0.0079(10)
C32 0.0621(14) 0.0786(16) 0.0681(15) -0.0180(13) 0.0121(12) 0.0031(13)
C33 0.0708(15) 0.0800(16) 0.0524(12) -0.0070(11) 0.0078(11) -0.0031(14)
C34 0.0616(13) 0.0630(13) 0.0523(12) 0.0018(10) -0.0013(10) 0.0001(11)
C35 0.0446(10) 0.0451(10) 0.0534(11) 0.0009(8) 0.0012(9) -0.0025(9)
C36 0.0357(9) 0.0426(9) 0.0515(10) 0.0073(8) -0.0028(8) 0.0005(8)
C37 0.0414(10) 0.0515(11) 0.0480(10) 0.0142(9) 0.0035(8) 0.0064(8)
C38 0.0441(11) 0.0700(14) 0.0621(12) 0.0118(11) 0.0012(10) 0.0024(10)
C39 0.0426(12) 0.098(2) 0.0849(18) 0.0211(16) 0.0112(12) 0.0140(13)
C40 0.0657(17) 0.093(2) 0.0721(16) 0.0189(15) 0.0228(13) 0.0308(15)
C41 0.0800(18) 0.0674(14) 0.0567(13) 0.0060(11) 0.0076(12) 0.0230(13)
C42 0.0548(12) 0.0585(12) 0.0516(11) 0.0069(9) 0.0001(10) 0.0093(10)
C43 0.0349(9) 0.0561(12) 0.0629(12) -0.0014(10) -0.0031(9) -0.0014(9)
C44 0.0386(10) 0.0684(13) 0.0561(12) -0.0069(10) -0.0077(9) 0.0090(10)
C45 0.0517(13) 0.0887(18) 0.0766(16) -0.0133(14) -0.0150(12) -0.0017(13)
C46 0.0620(15) 0.109(2) 0.0792(17) -0.0231(17) -0.0339(14) 0.0129(17)
C47 0.0765(18) 0.100(2) 0.0613(15) -0.0070(14) -0.0240(13) 0.0238(17)
C48 0.0664(15) 0.0822(17) 0.0526(12) 0.0008(11) -0.0142(11) 0.0168(13)
C49 0.0417(10) 0.0648(13) 0.0498(11) -0.0012(9) -0.0073(9) 0.0119(10)
C50 0.0351(9) 0.0490(10) 0.0470(10) 0.0047(8) -0.0001(8) 0.0034(8)
C51 0.0389(9) 0.0472(10) 0.0452(9) 0.0083(8) -0.0019(8) -0.0030(8)
C52 0.0429(10) 0.0570(12) 0.0564(11) -0.0017(9) 0.0007(9) -0.0033(9)
C53 0.0394(11) 0.0765(15) 0.0781(16) 0.0036(13) -0.0048(11) -0.0093(11)
C54 0.0622(14) 0.0717(15) 0.0623(13) 0.0092(12) -0.0161(12) -0.0269(12)
C55 0.0798(16) 0.0551(12) 0.0533(12) -0.0026(10) -0.0012(11) -0.0167(12)
C56 0.0526(12) 0.0548(12) 0.0612(12) -0.0004(10) 0.0025(10) 0.0018(10)

loop_
_atom_type_symbol
_atom_type_description
_atom_type_scat_dispersion_real
_atom_type_scat_dispersion_imag
_atom_type_scat_source
C C 0.0181 0.0091 'International Tables Vol C Tables 4.2.6.8 and 6.1.1.4'
H H 0.0000 0.0000 'International Tables Vol C Tables 4.2.6.8 and 6.1.1.4'
F F 0.0727 0.0534 'International Tables Vol C Tables 4.2.6.8 and 6.1.1.4'
N N 0.0311 0.0180 'International Tables Vol C Tables 4.2.6.8 and 6.1.1.4'
O O 0.0492 0.0322 'International Tables Vol C Tables 4.2.6.8 and 6.1.1.4'

loop_
_geom_angle_atom_site_label_1
_geom_angle_atom_site_label_2
_geom_angle_atom_site_label_3
_geom_angle
_geom_angle_site_symmetry_1
_geom_angle_site_symmetry_3
_geom_angle_publ_flag
C8 N1 C7 118.64(18) . . ?
N3 N2 C1 115.15(15) . . ?
N3 N2 C8 118.91(15) . . ?
C8 N2 C1 123.33(15) . . ?
N2 N3 C15 114.42(16) . . ?
N2 N3 C22 121.45(16) . . ?
C22 N3 C15 124.03(17) . . ?
C22 N4 C21 118.5(2) . . ?
O1 C1 N2 119.89(17) . . ?
O1 C1 C2 126.80(19) . . ?
N2 C1 C2 113.30(17) . . ?
C3 C2 C1 120.29(19) . . ?
C3 C2 C7 120.13(18) . . ?
C7 C2 C1 119.37(17) . . ?
C2 C3 H3 120.3 . . ?
C4 C3 C2 119.5(2) . . ?
C4 C3 H3 120.3 . . ?
C3 C4 H4 119.8 . . ?
C3 C4 C5 120.4(2) . . ?
C5 C4 H4 119.8 . . ?
C4 C5 H5 119.5 . . ?
C6 C5 C4 121.0(2) . . ?
C6 C5 H5 119.5 . . ?
C5 C6 H6 120.2 . . ?
C5 C6 C7 119.7(2) . . ?
C7 C6 H6 120.2 . . ?
N1 C7 C2 122.53(17) . . ?
N1 C7 C6 118.13(19) . . ?
C6 C7 C2 119.34(19) . . ?
N1 C8 N2 122.42(18) . . ?
N1 C8 C9 118.38(18) . . ?
N2 C8 C9 119.07(16) . . ?
C10 C9 C8 119.09(19) . . ?
C10 C9 C14 117.2(2) . . ?
C14 C9 C8 123.3(2) . . ?
F1 C10 C9 119.3(2) . . ?
F1 C10 C11 118.5(2) . . ?
C9 C10 H10 118.9 . . ?
C11 C10 C9 122.2(2) . . ?
C11 C10 H10 118.9 . . ?
C10 C11 H11 120.5 . . ?
C12 C11 C10 118.9(3) . . ?
C12 C11 H11 120.5 . . ?
C11 C12 H12 119.8 . . ?
C11 C12 C13 120.5(2) . . ?
C13 C12 H12 119.8 . . ?
C12 C13 H13 120.1 . . ?
C14 C13 C12 119.8(3) . . ?
C14 C13 H13 120.1 . . ?
F1A C14 C9 120.8(4) . . ?
F1A C14 C13 117.9(4) . . ?
C9 C14 H14 119.3 . . ?
C13 C14 C9 121.3(2) . . ?
C13 C14 H14 119.3 . . ?
O2 C15 N3 120.12(19) . . ?
O2 C15 C16 127.0(2) . . ?
N3 C15 C16 112.8(2) . . ?
C17 C16 C15 120.2(2) . . ?
C17 C16 C21 120.5(2) . . ?
C21 C16 C15 119.2(2) . . ?
C16 C17 H17 120.4 . . ?
C18 C17 C16 119.2(3) . . ?
C18 C17 H17 120.4 . . ?
C17 C18 H18 120.0 . . ?
C17 C18 C19 120.1(3) . . ?
C19 C18 H18 120.0 . . ?
C18 C19 H19 119.4 . . ?
C20 C19 C18 121.2(3) . . ?
C20 C19 H19 119.4 . . ?
C19 C20 H20 119.9 . . ?
C19 C20 C21 120.2(3) . . ?
C21 C20 H20 119.9 . . ?
N4 C21 C16 122.86(19) . . ?
N4 C21 C20 118.4(2) . . ?
C16 C21 C20 118.7(2) . . ?
N3 C22 C23 117.97(16) . . ?
N4 C22 N3 122.0(2) . . ?
N4 C22 C23 119.98(19) . . ?
C24 C23 C22 122.1(2) . . ?
C24 C23 C28 117.1(2) . . ?
C28 C23 C22 120.64(19) . . ?
F2 C24 C23 117.9(2) . . ?
F2 C24 C25 119.9(2) . . ?
C23 C24 C25 122.1(2) . . ?
C24 C25 H25 120.4 . . ?
C26 C25 C24 119.2(2) . . ?
C26 C25 H25 120.4 . . ?
C25 C26 H26 119.9 . . ?
C27 C26 C25 120.3(3) . . ?
C27 C26 H26 119.9 . . ?
C26 C27 H27 119.8 . . ?
C26 C27 C28 120.4(3) . . ?
C28 C27 H27 119.8 . . ?
C23 C28 H28 119.5 . . ?
C27 C28 C23 121.0(2) . . ?
C27 C28 H28 119.5 . . ?
C36 N5 C35 119.05(17) . . ?
N7 N6 C29 113.27(15) . . ?
C36 N6 N7 123.14(16) . . ?
C36 N6 C29 123.22(16) . . ?
N6 N7 C43 113.84(16) . . ?
N6 N7 C50 118.78(16) . . ?
C50 N7 C43 122.71(16) . . ?
C50 N8 C49 118.27(19) . . ?
O3 C29 N6 119.49(19) . . ?
O3 C29 C30 126.9(2) . . ?
N6 C29 C30 113.60(17) . . ?
C31 C30 C29 120.3(2) . . ?
C35 C30 C29 119.27(19) . . ?
C35 C30 C31 120.4(2) . . ?
C30 C31 H31 120.4 . . ?
C32 C31 C30 119.2(2) . . ?
C32 C31 H31 120.4 . . ?
C31 C32 H32 119.7 . . ?
C31 C32 C33 120.5(2) . . ?
C33 C32 H32 119.7 . . ?
C32 C33 H33 119.4 . . ?
C34 C33 C32 121.1(2) . . ?
C34 C33 H33 119.4 . . ?
C33 C34 H34 120.1 . . ?
C33 C34 C35 119.7(2) . . ?
C35 C34 H34 120.1 . . ?
N5 C35 C30 122.52(18) . . ?
N5 C35 C34 118.5(2) . . ?
C30 C35 C34 119.0(2) . . ?
N5 C36 N6 122.27(18) . . ?
N5 C36 C37 118.49(17) . . ?
N6 C36 C37 119.24(16) . . ?
C38 C37 C36 119.6(2) . . ?
C38 C37 C42 117.9(2) . . ?
C42 C37 C36 122.30(19) . . ?
F3 C38 C37 119.3(2) . . ?
F3 C38 C39 118.3(2) . . ?
C39 C38 C37 122.4(3) . . ?
C38 C39 H39 120.7 . . ?
C38 C39 C40 118.7(3) . . ?
C40 C39 H39 120.7 . . ?
C39 C40 H40 119.7 . . ?
C41 C40 C39 120.5(2) . . ?
C41 C40 H40 119.7 . . ?
C40 C41 H41 119.8 . . ?
C40 C41 C42 120.3(3) . . ?
C42 C41 H41 119.8 . . ?
C37 C42 H42 119.9 . . ?
C41 C42 C37 120.3(2) . . ?
C41 C42 H42 119.9 . . ?
O4 C43 N7 119.69(19) . . ?
O4 C43 C44 127.0(2) . . ?
N7 C43 C44 113.29(19) . . ?
C45 C44 C43 119.8(2) . . ?
C49 C44 C43 119.89(19) . . ?
C49 C44 C45 120.3(2) . . ?
C44 C45 H45 120.5 . . ?
C46 C45 C44 119.1(3) . . ?
C46 C45 H45 120.5 . . ?
C45 C46 H46 119.8 . . ?
C45 C46 C47 120.5(3) . . ?
C47 C46 H46 119.8 . . ?
C46 C47 H47 119.5 . . ?
C48 C47 C46 121.0(3) . . ?
C48 C47 H47 119.5 . . ?
C47 C48 H48 120.2 . . ?
C47 C48 C49 119.6(3) . . ?
C49 C48 H48 120.2 . . ?
C44 C49 N8 122.43(18) . . ?
C44 C49 C48 119.6(2) . . ?
C48 C49 N8 118.0(2) . . ?
N7 C50 C51 116.69(16) . . ?
N8 C50 N7 123.26(18) . . ?
N8 C50 C51 119.82(18) . . ?
C52 C51 C50 119.54(18) . . ?
C52 C51 C56 117.4(2) . . ?
C56 C51 C50 123.09(19) . . ?
F4 C52 C51 118.12(19) . . ?
F4 C52 C53 118.6(2) . . ?
C53 C52 C51 123.2(2) . . ?
C52 C53 H53 120.8 . . ?
C52 C53 C54 118.3(2) . . ?
C54 C53 H53 120.8 . . ?
C53 C54 H54 119.8 . . ?
C55 C54 C53 120.3(2) . . ?
C55 C54 H54 119.8 . . ?
C54 C55 H55 119.8 . . ?
C54 C55 C56 120.5(2) . . ?
C56 C55 H55 119.8 . . ?
C51 C56 H56 119.9 . . ?
C55 C56 C51 120.2(2) . . ?
C55 C56 H56 119.9 . . ?

loop_
_geom_bond_atom_site_label_1
_geom_bond_atom_site_label_2
_geom_bond_distance
_geom_bond_site_symmetry_2
_geom_bond_publ_flag
F1 C10 1.312(3) . ?
F1A C14 1.228(7) . ?
F2 C24 1.351(3) . ?
O1 C1 1.214(3) . ?
O2 C15 1.213(3) . ?
N1 C7 1.396(3) . ?
N1 C8 1.278(3) . ?
N2 N3 1.394(2) . ?
N2 C1 1.412(3) . ?
N2 C8 1.407(3) . ?
N3 C15 1.411(3) . ?
N3 C22 1.394(3) . ?
N4 C21 1.393(3) . ?
N4 C22 1.281(3) . ?
C1 C2 1.454(3) . ?
C2 C3 1.395(3) . ?
C2 C7 1.399(3) . ?
C3 H3 0.9300 . ?
C3 C4 1.377(3) . ?
C4 H4 0.9300 . ?
C4 C5 1.381(4) . ?
C5 H5 0.9300 . ?
C5 C6 1.371(3) . ?
C6 H6 0.9300 . ?
C6 C7 1.396(3) . ?
C8 C9 1.486(3) . ?
C9 C10 1.383(3) . ?
C9 C14 1.388(3) . ?
C10 H10 0.9300 . ?
C10 C11 1.381(3) . ?
C11 H11 0.9300 . ?
C11 C12 1.369(4) . ?
C12 H12 0.9300 . ?
C12 C13 1.377(4) . ?
C13 H13 0.9300 . ?
C13 C14 1.374(3) . ?
C14 H14 0.9300 . ?
C15 C16 1.455(3) . ?
C16 C17 1.397(4) . ?
C16 C21 1.398(4) . ?
C17 H17 0.9300 . ?
C17 C18 1.375(4) . ?
C18 H18 0.9300 . ?
C18 C19 1.388(5) . ?
C19 H19 0.9300 . ?
C19 C20 1.357(5) . ?
C20 H20 0.9300 . ?
C20 C21 1.398(3) . ?
C22 C23 1.482(3) . ?
C23 C24 1.380(3) . ?
C23 C28 1.393(3) . ?
C24 C25 1.385(4) . ?
C25 H25 0.9300 . ?
C25 C26 1.367(4) . ?
C26 H26 0.9300 . ?
C26 C27 1.365(4) . ?
C27 H27 0.9300 . ?
C27 C28 1.378(3) . ?
C28 H28 0.9300 . ?
F3 C38 1.351(3) . ?
F4 C52 1.352(3) . ?
O3 C29 1.212(2) . ?
O4 C43 1.215(3) . ?
N5 C35 1.394(3) . ?
N5 C36 1.279(2) . ?
N6 N7 1.401(2) . ?
N6 C29 1.417(3) . ?
N6 C36 1.394(2) . ?
N7 C43 1.418(3) . ?
N7 C50 1.401(3) . ?
N8 C49 1.402(3) . ?
N8 C50 1.278(2) . ?
C29 C30 1.449(3) . ?
C30 C31 1.406(3) . ?
C30 C35 1.397(3) . ?
C31 H31 0.9300 . ?
C31 C32 1.369(4) . ?
C32 H32 0.9300 . ?
C32 C33 1.382(4) . ?
C33 H33 0.9300 . ?
C33 C34 1.372(3) . ?
C34 H34 0.9300 . ?
C34 C35 1.399(3) . ?
C36 C37 1.488(3) . ?
C37 C38 1.380(3) . ?
C37 C42 1.393(3) . ?
C38 C39 1.378(4) . ?
C39 H39 0.9300 . ?
C39 C40 1.380(4) . ?
C40 H40 0.9300 . ?
C40 C41 1.369(4) . ?
C41 H41 0.9300 . ?
C41 C42 1.387(3) . ?
C42 H42 0.9300 . ?
C43 C44 1.456(3) . ?
C44 C45 1.405(3) . ?
C44 C49 1.393(3) . ?
C45 H45 0.9300 . ?
C45 C46 1.374(4) . ?
C46 H46 0.9300 . ?
C46 C47 1.389(5) . ?
C47 H47 0.9300 . ?
C47 C48 1.368(4) . ?
C48 H48 0.9300 . ?
C48 C49 1.399(3) . ?
C50 C51 1.490(3) . ?
C51 C52 1.380(3) . ?
C51 C56 1.386(3) . ?
C52 C53 1.365(3) . ?
C53 H53 0.9300 . ?
C53 C54 1.376(4) . ?
C54 H54 0.9300 . ?
C54 C55 1.372(4) . ?
C55 H55 0.9300 . ?
C55 C56 1.381(3) . ?
C56 H56 0.9300 . ?

loop_
_geom_torsion_atom_site_label_1
_geom_torsion_atom_site_label_2
_geom_torsion_atom_site_label_3
_geom_torsion_atom_site_label_4
_geom_torsion
_geom_torsion_site_symmetry_1
_geom_torsion_site_symmetry_2
_geom_torsion_site_symmetry_3
_geom_torsion_site_symmetry_4
_geom_torsion_publ_flag
F1 C10 C11 C12 -177.2(3) . . . . ?
F2 C24 C25 C26 178.7(2) . . . . ?
O1 C1 C2 C3 -0.6(3) . . . . ?
O1 C1 C2 C7 174.1(2) . . . . ?
O2 C15 C16 C17 0.7(4) . . . . ?
O2 C15 C16 C21 -176.5(2) . . . . ?
N1 C8 C9 C10 -62.7(3) . . . . ?
N1 C8 C9 C14 110.0(2) . . . . ?
N2 N3 C15 O2 0.2(3) . . . . ?
N2 N3 C15 C16 -177.83(17) . . . . ?
N2 N3 C22 N4 175.52(19) . . . . ?
N2 N3 C22 C23 -6.8(3) . . . . ?
N2 C1 C2 C3 -179.51(18) . . . . ?
N2 C1 C2 C7 -4.8(3) . . . . ?
N2 C8 C9 C10 113.3(2) . . . . ?
N2 C8 C9 C14 -74.0(3) . . . . ?
N3 N2 C1 O1 -16.8(3) . . . . ?
N3 N2 C1 C2 162.21(16) . . . . ?
N3 N2 C8 N1 -160.26(18) . . . . ?
N3 N2 C8 C9 23.9(3) . . . . ?
N3 C15 C16 C17 178.6(2) . . . . ?
N3 C15 C16 C21 1.4(3) . . . . ?
N3 C22 C23 C24 113.5(2) . . . . ?
N3 C22 C23 C28 -71.0(3) . . . . ?
N4 C22 C23 C24 -68.8(3) . . . . ?
N4 C22 C23 C28 106.7(2) . . . . ?
C1 N2 N3 C15 -74.3(2) . . . . ?
C1 N2 N3 C22 102.2(2) . . . . ?
C1 N2 C8 N1 0.5(3) . . . . ?
C1 N2 C8 C9 -175.33(18) . . . . ?
C1 C2 C3 C4 173.2(2) . . . . ?
C1 C2 C7 N1 8.0(3) . . . . ?
C1 C2 C7 C6 -172.51(19) . . . . ?
C2 C3 C4 C5 -0.4(4) . . . . ?
C3 C2 C7 N1 -177.29(18) . . . . ?
C3 C2 C7 C6 2.2(3) . . . . ?
C3 C4 C5 C6 1.5(4) . . . . ?
C4 C5 C6 C7 -0.8(4) . . . . ?
C5 C6 C7 N1 178.4(2) . . . . ?
C5 C6 C7 C2 -1.1(3) . . . . ?
C7 N1 C8 N2 2.3(3) . . . . ?
C7 N1 C8 C9 178.12(18) . . . . ?
C7 C2 C3 C4 -1.5(3) . . . . ?
C8 N1 C7 C2 -6.6(3) . . . . ?
C8 N1 C7 C6 173.9(2) . . . . ?
C8 N2 N3 C15 88.0(2) . . . . ?
C8 N2 N3 C22 -95.5(2) . . . . ?
C8 N2 C1 O1 -178.24(18) . . . . ?
C8 N2 C1 C2 0.8(3) . . . . ?
C8 C9 C10 F1 -9.1(3) . . . . ?
C8 C9 C10 C11 172.8(2) . . . . ?
C8 C9 C14 F1A 7.9(6) . . . . ?
C8 C9 C14 C13 -173.1(2) . . . . ?
C9 C10 C11 C12 0.9(4) . . . . ?
C10 C9 C14 F1A -179.3(5) . . . . ?
C10 C9 C14 C13 -0.3(4) . . . . ?
C10 C11 C12 C13 -0.9(4) . . . . ?
C11 C12 C13 C14 0.2(5) . . . . ?
C12 C13 C14 F1A 179.3(5) . . . . ?
C12 C13 C14 C9 0.4(4) . . . . ?
C14 C9 C10 F1 177.8(2) . . . . ?
C14 C9 C10 C11 -0.3(4) . . . . ?
C15 N3 C22 N4 -8.4(3) . . . . ?
C15 N3 C22 C23 169.31(19) . . . . ?
C15 C16 C17 C18 -177.1(2) . . . . ?
C15 C16 C21 N4 -6.7(3) . . . . ?
C15 C16 C21 C20 175.3(2) . . . . ?
C16 C17 C18 C19 2.1(4) . . . . ?
C17 C16 C21 N4 176.1(2) . . . . ?
C17 C16 C21 C20 -1.8(3) . . . . ?
C17 C18 C19 C20 -2.5(5) . . . . ?
C18 C19 C20 C21 0.7(5) . . . . ?
C19 C20 C21 N4 -176.5(3) . . . . ?
C19 C20 C21 C16 1.5(4) . . . . ?
C21 N4 C22 N3 2.7(3) . . . . ?
C21 N4 C22 C23 -174.9(2) . . . . ?
C21 C16 C17 C18 0.0(4) . . . . ?
C22 N3 C15 O2 -176.1(2) . . . . ?
C22 N3 C15 C16 5.8(3) . . . . ?
C22 N4 C21 C16 4.7(3) . . . . ?
C22 N4 C21 C20 -177.4(2) . . . . ?
C22 C23 C24 F2 -3.1(3) . . . . ?
C22 C23 C24 C25 176.7(2) . . . . ?
C22 C23 C28 C27 -175.7(2) . . . . ?
C23 C24 C25 C26 -1.2(4) . . . . ?
C24 C23 C28 C27 0.1(3) . . . . ?
C24 C25 C26 C27 0.1(4) . . . . ?
C25 C26 C27 C28 1.0(4) . . . . ?
C26 C27 C28 C23 -1.1(4) . . . . ?
C28 C23 C24 F2 -178.8(2) . . . . ?
C28 C23 C24 C25 1.1(3) . . . . ?
F3 C38 C39 C40 179.4(2) . . . . ?
F4 C52 C53 C54 179.6(2) . . . . ?
O3 C29 C30 C31 -0.7(3) . . . . ?
O3 C29 C30 C35 177.7(2) . . . . ?
O4 C43 C44 C45 0.9(4) . . . . ?
O4 C43 C44 C49 179.2(2) . . . . ?
N5 C36 C37 C38 -58.9(3) . . . . ?
N5 C36 C37 C42 114.9(2) . . . . ?
N6 N7 C43 O4 -23.4(3) . . . . ?
N6 N7 C43 C44 156.55(17) . . . . ?
N6 N7 C50 N8 -157.43(18) . . . . ?
N6 N7 C50 C51 28.1(2) . . . . ?
N6 C29 C30 C31 179.60(18) . . . . ?
N6 C29 C30 C35 -2.0(3) . . . . ?
N6 C36 C37 C38 120.6(2) . . . . ?
N6 C36 C37 C42 -65.6(3) . . . . ?
N7 N6 C29 O3 -4.0(3) . . . . ?
N7 N6 C29 C30 175.69(16) . . . . ?
N7 N6 C36 N5 -175.20(18) . . . . ?
N7 N6 C36 C37 5.4(3) . . . . ?
N7 C43 C44 C45 -179.1(2) . . . . ?
N7 C43 C44 C49 -0.7(3) . . . . ?
N7 C50 C51 C52 96.0(2) . . . . ?
N7 C50 C51 C56 -84.7(2) . . . . ?
N8 C50 C51 C52 -78.7(3) . . . . ?
N8 C50 C51 C56 100.7(2) . . . . ?
C29 N6 N7 C43 -71.0(2) . . . . ?
C29 N6 N7 C50 85.4(2) . . . . ?
C29 N6 C36 N5 -2.6(3) . . . . ?
C29 N6 C36 C37 177.93(18) . . . . ?
C29 C30 C31 C32 177.1(2) . . . . ?
C29 C30 C35 N5 1.8(3) . . . . ?
C29 C30 C35 C34 -177.3(2) . . . . ?
C30 C31 C32 C33 0.5(4) . . . . ?
C31 C30 C35 N5 -179.9(2) . . . . ?
C31 C30 C35 C34 1.0(3) . . . . ?
C31 C32 C33 C34 0.4(4) . . . . ?
C32 C33 C34 C35 -0.7(4) . . . . ?
C33 C34 C35 N5 -179.2(2) . . . . ?
C33 C34 C35 C30 -0.1(3) . . . . ?
C35 N5 C36 N6 2.1(3) . . . . ?
C35 N5 C36 C37 -178.49(17) . . . . ?
C35 C30 C31 C32 -1.3(3) . . . . ?
C36 N5 C35 C30 -1.7(3) . . . . ?
C36 N5 C35 C34 177.4(2) . . . . ?
C36 N6 N7 C43 102.2(2) . . . . ?
C36 N6 N7 C50 -101.3(2) . . . . ?
C36 N6 C29 O3 -177.25(19) . . . . ?
C36 N6 C29 C30 2.5(3) . . . . ?
C36 C37 C38 F3 -4.6(3) . . . . ?
C36 C37 C38 C39 176.0(2) . . . . ?
C36 C37 C42 C41 -174.7(2) . . . . ?
C37 C38 C39 C40 -1.2(4) . . . . ?
C38 C37 C42 C41 -0.8(3) . . . . ?
C38 C39 C40 C41 -0.6(4) . . . . ?
C39 C40 C41 C42 1.7(4) . . . . ?
C40 C41 C42 C37 -1.0(4) . . . . ?
C42 C37 C38 F3 -178.72(19) . . . . ?
C42 C37 C38 C39 1.9(3) . . . . ?
C43 N7 C50 N8 -3.2(3) . . . . ?
C43 N7 C50 C51 -177.67(18) . . . . ?
C43 C44 C45 C46 179.2(2) . . . . ?
C43 C44 C49 N8 2.1(3) . . . . ?
C43 C44 C49 C48 -179.1(2) . . . . ?
C44 C45 C46 C47 -0.2(4) . . . . ?
C45 C44 C49 N8 -179.6(2) . . . . ?
C45 C44 C49 C48 -0.7(3) . . . . ?
C45 C46 C47 C48 -0.6(5) . . . . ?
C46 C47 C48 C49 0.7(4) . . . . ?
C47 C48 C49 N8 178.9(2) . . . . ?
C47 C48 C49 C44 0.0(4) . . . . ?
C49 N8 C50 N7 4.3(3) . . . . ?
C49 N8 C50 C51 178.66(18) . . . . ?
C49 C44 C45 C46 0.8(4) . . . . ?
C50 N7 C43 O4 -178.77(19) . . . . ?
C50 N7 C43 C44 1.1(3) . . . . ?
C50 N8 C49 C44 -3.9(3) . . . . ?
C50 N8 C49 C48 177.3(2) . . . . ?
C50 C51 C52 F4 0.7(3) . . . . ?
C50 C51 C52 C53 -178.2(2) . . . . ?
C50 C51 C56 C55 179.6(2) . . . . ?
C51 C52 C53 C54 -1.4(4) . . . . ?
C52 C51 C56 C55 -1.0(3) . . . . ?
C52 C53 C54 C55 -1.0(4) . . . . ?
C53 C54 C55 C56 2.3(4) . . . . ?
C54 C55 C56 C51 -1.3(4) . . . . ?
C56 C51 C52 F4 -178.66(19) . . . . ?
C56 C51 C52 C53 2.4(3) . . . . ?
